data_1518809
loop_
_publ_author_name
'Miguel Baya'
'Ursula Belio'
'Juan Fornies'
'Antonio Martin'
'Mariano Peralvarez'
'Violeta Sicilia'

_publ_section_title
;
 Neutral benzoquinolate cyclometalated platinum(II) complexes as
 precursors in the preparation of luminescent Pt-Ag complexes
;
_journal_name_full 'Inorganica Chimica Acta'
_journal_page_first 136
_journal_page_last 149
_journal_volume 424
_journal_year 2015
_chemical_formula_sum 'C31 H24 F5 N2 Pt'
_chemical_formula_weight 714.61
_space_group_IT_number 2
_symmetry_cell_setting triclinic
_symmetry_space_group_name_Hall '-P 1'
_symmetry_space_group_name_H-M 'P -1'
_atom_sites_solution_hydrogens geom
_atom_sites_solution_primary direct
_atom_sites_solution_secondary difmap
_cell_angle_alpha 69.009(4)
_cell_angle_beta 74.847(4)
_cell_angle_gamma 87.969(3)
_cell_formula_units_Z 2
_cell_length_a 8.4782(4)
_cell_length_b 12.1683(5)
_cell_length_c 13.8379(6)
_cell_measurement_reflns_used 5792
_cell_measurement_temperature 100(2)
_cell_measurement_theta_max 28.7423
_cell_measurement_theta_min 4.2293
_cell_volume 1283.82(11)
_computing_cell_refinement
;
CrysAlis RED, Oxford Diffraction Ltd.,
Version 1.171.33.52 (release 06-11-2009 CrysAlis171 .NET)
(compiled Nov  6 2009,16:24:50)
;
_computing_data_collection
;
CrysAlis CCD, Oxford Diffraction Ltd.,
Version 1.171.33.52 (release 06-11-2009 CrysAlis171 .NET)
(compiled Nov  6 2009,16:24:50)
;
_computing_data_reduction
;
CrysAlis RED, Oxford Diffraction Ltd.,
Version 1.171.33.52 (release 06-11-2009 CrysAlis171 .NET)
(compiled Nov  6 2009,16:24:50)
;
_computing_structure_refinement 'SHELXL-97 (Sheldrick, 1997)'
_computing_structure_solution 'SHELXS-97 (Sheldrick, 1990)'
_diffrn_ambient_temperature 100(2)
_diffrn_detector_area_resol_mean 16.0655
_diffrn_measured_fraction_theta_full 0.995
_diffrn_measured_fraction_theta_max 0.862
_diffrn_measurement_details
;
  1 omega   -1.00   50.00   1.0000    1.5000
omega____ theta____ kappa____ phi______ frames
    -      -19.9615   57.0000  -30.0000 51

  2 omega   -2.00   28.00   1.0000    1.5000
omega____ theta____ kappa____ phi______ frames
    -       22.1490   77.0000   60.0000 30

  3 omega   31.00   93.00   1.0000    1.5000
omega____ theta____ kappa____ phi______ frames
    -       22.1490   57.0000 -150.0000 62

  4 omega  -24.00   63.00   1.0000    1.5000
omega____ theta____ kappa____ phi______ frames
    -       22.1490  -99.0000  150.0000 87

  5 omega  -47.00   23.00   1.0000    1.5000
omega____ theta____ kappa____ phi______ frames
    -       22.1490  -57.0000   60.0000 70

  6 omega  -24.00   67.00   1.0000    1.5000
omega____ theta____ kappa____ phi______ frames
    -       22.1490  -99.0000  -60.0000 91

;
_diffrn_measurement_device_type 'Xcalibur, Sapphire3'
_diffrn_measurement_method 'w scans'
_diffrn_orient_matrix_UB_11 -0.0211145531
_diffrn_orient_matrix_UB_12 0.0023253867
_diffrn_orient_matrix_UB_13 0.0522444576
_diffrn_orient_matrix_UB_21 -0.0839184758
_diffrn_orient_matrix_UB_22 0.0002262987
_diffrn_orient_matrix_UB_23 0.0007483704
_diffrn_orient_matrix_UB_31 -0.0067117154
_diffrn_orient_matrix_UB_32 -0.0624584991
_diffrn_orient_matrix_UB_33 0.0226062941
_diffrn_radiation_monochromator graphite
_diffrn_radiation_source 'Enhance (Mo) X-ray Source'
_diffrn_radiation_type MoK\a
_diffrn_radiation_wavelength 0.71073
_diffrn_reflns_av_R_equivalents 0.0290
_diffrn_reflns_av_sigmaI/netI 0.0683
_diffrn_reflns_limit_h_max 10
_diffrn_reflns_limit_h_min -11
_diffrn_reflns_limit_k_max 16
_diffrn_reflns_limit_k_min -15
_diffrn_reflns_limit_l_max 18
_diffrn_reflns_limit_l_min -17
_diffrn_reflns_number 9354
_diffrn_reflns_theta_full 25.00
_diffrn_reflns_theta_max 28.80
_diffrn_reflns_theta_min 4.24
_exptl_absorpt_coefficient_mu 5.525
_exptl_absorpt_correction_T_max 0.5569
_exptl_absorpt_correction_T_min 0.2629
_exptl_absorpt_correction_type multi-scan
_exptl_absorpt_process_details
;
CrysAlis RED, Oxford Diffraction Ltd.,
Version 1.171.33.52 (release 06-11-2009 CrysAlis171 .NET)
(compiled Nov  6 2009,16:24:50)
Empirical absorption correction using spherical harmonics,
 implemented in SCALE3 ABSPACK scaling algorithm.
;
_exptl_crystal_colour yellow
_exptl_crystal_density_diffrn 1.849
_exptl_crystal_density_method 'not measured'
_exptl_crystal_description prismatic
_exptl_crystal_F_000 694
_exptl_crystal_size_max 0.33
_exptl_crystal_size_mid 0.12
_exptl_crystal_size_min 0.12
_refine_diff_density_max 1.911
_refine_diff_density_min -1.402
_refine_diff_density_rms 0.151
_refine_ls_extinction_method none
_refine_ls_goodness_of_fit_ref 1.012
_refine_ls_hydrogen_treatment constr
_refine_ls_matrix_type full
_refine_ls_number_parameters 354
_refine_ls_number_reflns 5783
_refine_ls_number_restraints 0
_refine_ls_restrained_S_all 1.012
_refine_ls_R_factor_all 0.0419
_refine_ls_R_factor_gt 0.0316
_refine_ls_shift/su_max 0.001
_refine_ls_shift/su_mean 0.000
_refine_ls_structure_factor_coef Fsqd
_refine_ls_weighting_details 'calc w=1/[\s^2^(Fo^2^)+(0.0160P)^2^+0.0000P] where P=(Fo^2^+2Fc^2^)/3'
_refine_ls_weighting_scheme calc
_refine_ls_wR_factor_gt 0.0549
_refine_ls_wR_factor_ref 0.0563
_reflns_number_gt 4852
_reflns_number_total 5783
_reflns_threshold_expression >2sigma(I)
_cod_data_source_file ICA-2015-424-136-149-2.cif
_cod_data_source_block 3
_cod_original_cell_volume 1283.82(10)
_cod_original_sg_symbol_H-M P-1
_cod_database_code 1518809

loop_
_symmetry_equiv_pos_as_xyz
'x, y, z'
'-x, -y, -z'

loop_
_atom_site_label
_atom_site_type_symbol
_atom_site_fract_x
_atom_site_fract_y
_atom_site_fract_z
_atom_site_U_iso_or_equiv
_atom_site_adp_type
_atom_site_occupancy
_atom_site_symmetry_multiplicity
_atom_site_calc_flag
_atom_site_refinement_flags
Pt Pt 0.23582(2) 0.486860(15) 0.364493(13) 0.01633(6) Uani 1 1 d .
F1 F 0.3989(3) 0.6516(2) 0.12075(18) 0.0318(7) Uani 1 1 d .
F2 F 0.3760(4) 0.6443(3) -0.06534(19) 0.0427(8) Uani 1 1 d .
F3 F 0.1879(4) 0.4693(3) -0.06824(19) 0.0409(8) Uani 1 1 d .
F4 F 0.0225(3) 0.3020(2) 0.1193(2) 0.0376(7) Uani 1 1 d .
F5 F 0.0472(3) 0.3040(2) 0.30680(18) 0.0258(6) Uani 1 1 d .
N1 N 0.2635(4) 0.4773(3) 0.5126(3) 0.0162(8) Uani 1 1 d .
N2 N 0.0559(4) 0.7209(3) 0.3106(3) 0.0185(8) Uani 1 1 d .
C1 C 0.2228(5) 0.4787(4) 0.2239(3) 0.0165(9) Uani 1 1 d .
C2 C 0.3041(6) 0.5613(4) 0.1256(3) 0.0230(10) Uani 1 1 d .
C3 C 0.2949(6) 0.5589(4) 0.0280(3) 0.0286(12) Uani 1 1 d .
C4 C 0.1996(6) 0.4716(5) 0.0259(3) 0.0294(12) Uani 1 1 d .
C5 C 0.1165(6) 0.3871(4) 0.1213(4) 0.0234(10) Uani 1 1 d .
C6 C 0.1313(5) 0.3924(4) 0.2160(3) 0.0209(10) Uani 1 1 d .
C7 C 0.2157(5) 0.5516(4) 0.5641(3) 0.0180(10) Uani 1 1 d .
H7 H 0.1569 0.6170 0.5334 0.022 Uiso 1 1 calc R
C8 C 0.2487(5) 0.5370(4) 0.6610(3) 0.0233(11) Uani 1 1 d .
H8 H 0.2131 0.5917 0.6956 0.028 Uiso 1 1 calc R
C9 C 0.3327(5) 0.4431(4) 0.7061(3) 0.0208(10) Uani 1 1 d .
H9 H 0.3568 0.4330 0.7719 0.025 Uiso 1 1 calc R
C10 C 0.3836(5) 0.3618(4) 0.6560(3) 0.0177(9) Uani 1 1 d .
C11 C 0.4725(5) 0.2612(4) 0.6961(3) 0.0219(10) Uani 1 1 d .
H11 H 0.4951 0.2434 0.7636 0.026 Uiso 1 1 calc R
C12 C 0.5244(5) 0.1916(4) 0.6389(3) 0.0229(10) Uani 1 1 d .
H12 H 0.5832 0.1253 0.6673 0.027 Uiso 1 1 calc R
C13 C 0.4941(5) 0.2139(4) 0.5362(3) 0.0203(10) Uani 1 1 d .
C14 C 0.5539(5) 0.1461(4) 0.4724(3) 0.0242(11) Uani 1 1 d .
H14 H 0.6165 0.0806 0.4967 0.029 Uiso 1 1 calc R
C15 C 0.5210(6) 0.1756(4) 0.3746(4) 0.0266(11) Uani 1 1 d .
H15 H 0.5625 0.1300 0.3315 0.032 Uiso 1 1 calc R
C16 C 0.4273(5) 0.2717(4) 0.3362(3) 0.0214(10) Uani 1 1 d .
H16 H 0.4070 0.2892 0.2681 0.026 Uiso 1 1 calc R
C17 C 0.3646(5) 0.3409(4) 0.3960(3) 0.0187(10) Uani 1 1 d .
C18 C 0.4009(5) 0.3094(4) 0.4973(3) 0.0163(9) Uani 1 1 d .
C19 C 0.3480(5) 0.3831(4) 0.5571(3) 0.0153(9) Uani 1 1 d .
C20 C 0.1196(5) 0.6326(4) 0.3344(3) 0.0198(10) Uani 1 1 d .
C21 C -0.0190(5) 0.8264(3) 0.2729(3) 0.0177(10) Uani 1 1 d .
C22 C -0.0534(5) 0.8555(4) 0.1727(3) 0.0192(10) Uani 1 1 d .
C23 C -0.1250(5) 0.9611(4) 0.1366(3) 0.0241(11) Uani 1 1 d .
H23 H -0.1527 0.9835 0.0702 0.029 Uiso 1 1 calc R
C24 C -0.1573(6) 1.0347(4) 0.1946(3) 0.0264(11) Uani 1 1 d .
H24 H -0.2045 1.1075 0.1672 0.032 Uiso 1 1 calc R
C25 C -0.1214(5) 1.0029(4) 0.2917(3) 0.0246(11) Uani 1 1 d .
H25 H -0.1449 1.0542 0.3310 0.029 Uiso 1 1 calc R
C26 C -0.0513(5) 0.8974(4) 0.3340(3) 0.0210(10) Uani 1 1 d .
C27 C -0.0099(6) 0.7767(4) 0.1084(3) 0.0253(11) Uani 1 1 d .
H27A H -0.0632 0.8016 0.0498 0.038 Uiso 1 1 calc R
H27B H -0.0472 0.6950 0.1550 0.038 Uiso 1 1 calc R
H27C H 0.1091 0.7820 0.0785 0.038 Uiso 1 1 calc R
C28 C -0.0124(6) 0.8619(4) 0.4403(3) 0.0275(11) Uani 1 1 d .
H28A H -0.0588 0.7815 0.4851 0.041 Uiso 1 1 calc R
H28B H -0.0595 0.9163 0.4763 0.041 Uiso 1 1 calc R
H28C H 0.1067 0.8646 0.4290 0.041 Uiso 1 1 calc R
C29 C 0.5075(7) 0.9608(5) 0.9681(4) 0.0420(14) Uani 1 1 d .
H29A H 0.4773 0.8790 1.0197 0.050 Uiso 1 1 calc R
H29B H 0.4243 0.9822 0.9270 0.050 Uiso 1 1 calc R
C30 C 0.6653(7) 0.9599(6) 0.8921(5) 0.0638(19) Uani 1 1 d .
H30A H 0.7478 0.9325 0.9333 0.077 Uiso 1 1 calc R
H30B H 0.7000 1.0421 0.8426 0.077 Uiso 1 1 calc R
C31 C 0.6681(6) 0.8833(4) 0.8244(4) 0.0367(13) Uani 1 1 d .
H31A H 0.7785 0.8889 0.7772 0.055 Uiso 1 1 calc R
H31B H 0.5901 0.9110 0.7809 0.055 Uiso 1 1 calc R
H31C H 0.6375 0.8010 0.8720 0.055 Uiso 1 1 calc R

loop_
_atom_site_aniso_label
_atom_site_aniso_U_11
_atom_site_aniso_U_22
_atom_site_aniso_U_33
_atom_site_aniso_U_23
_atom_site_aniso_U_13
_atom_site_aniso_U_12
Pt 0.01638(9) 0.01723(10) 0.01621(9) -0.00727(7) -0.00429(7) 0.00320(6)
F1 0.0349(18) 0.0315(16) 0.0232(14) -0.0042(12) -0.0045(13) -0.0092(13)
F2 0.050(2) 0.052(2) 0.0162(13) -0.0045(13) -0.0030(14) -0.0032(15)
F3 0.050(2) 0.060(2) 0.0242(14) -0.0252(14) -0.0169(14) 0.0156(15)
F4 0.049(2) 0.0367(17) 0.0403(16) -0.0224(14) -0.0216(15) 0.0014(14)
F5 0.0290(16) 0.0223(14) 0.0244(13) -0.0064(11) -0.0068(12) -0.0014(11)
N1 0.014(2) 0.017(2) 0.0174(18) -0.0058(16) -0.0031(16) -0.0002(15)
N2 0.019(2) 0.018(2) 0.0172(18) -0.0062(16) -0.0021(16) 0.0030(16)
C1 0.015(2) 0.015(2) 0.018(2) -0.0033(19) -0.0064(19) 0.0058(18)
C2 0.023(3) 0.028(3) 0.019(2) -0.011(2) -0.003(2) 0.003(2)
C3 0.031(3) 0.035(3) 0.015(2) -0.006(2) -0.002(2) 0.007(2)
C4 0.031(3) 0.046(3) 0.018(2) -0.020(2) -0.008(2) 0.012(2)
C5 0.024(3) 0.021(3) 0.032(3) -0.016(2) -0.011(2) 0.006(2)
C6 0.022(3) 0.020(3) 0.021(2) -0.008(2) -0.006(2) 0.005(2)
C7 0.016(2) 0.016(2) 0.022(2) -0.0083(19) -0.0027(19) 0.0014(18)
C8 0.018(3) 0.030(3) 0.021(2) -0.012(2) 0.001(2) -0.006(2)
C9 0.019(3) 0.030(3) 0.013(2) -0.008(2) -0.0019(19) -0.002(2)
C10 0.015(2) 0.017(2) 0.017(2) -0.0032(19) -0.0014(19) -0.0031(18)
C11 0.019(3) 0.026(3) 0.014(2) 0.000(2) -0.0039(19) -0.001(2)
C12 0.019(3) 0.019(3) 0.022(2) 0.003(2) -0.007(2) 0.0017(19)
C13 0.019(3) 0.017(2) 0.024(2) -0.007(2) -0.004(2) -0.0012(19)
C14 0.021(3) 0.019(3) 0.032(3) -0.010(2) -0.007(2) 0.007(2)
C15 0.024(3) 0.026(3) 0.034(3) -0.016(2) -0.010(2) 0.011(2)
C16 0.022(3) 0.022(3) 0.022(2) -0.010(2) -0.007(2) 0.005(2)
C17 0.016(2) 0.016(2) 0.026(2) -0.0099(19) -0.004(2) -0.0008(18)
C18 0.013(2) 0.017(2) 0.017(2) -0.0049(19) -0.0007(18) -0.0013(18)
C19 0.013(2) 0.013(2) 0.014(2) -0.0007(18) 0.0002(18) -0.0035(17)
C20 0.022(3) 0.022(3) 0.017(2) -0.009(2) -0.003(2) -0.005(2)
C21 0.015(2) 0.011(2) 0.022(2) -0.0022(19) -0.0012(19) 0.0015(18)
C22 0.017(2) 0.018(2) 0.015(2) -0.0018(19) 0.0012(19) -0.0043(19)
C23 0.024(3) 0.022(3) 0.019(2) 0.001(2) -0.005(2) 0.002(2)
C24 0.024(3) 0.016(2) 0.030(3) -0.001(2) -0.002(2) 0.005(2)
C25 0.021(3) 0.020(3) 0.029(3) -0.011(2) 0.000(2) 0.004(2)
C26 0.017(3) 0.022(3) 0.021(2) -0.008(2) 0.000(2) -0.0005(19)
C27 0.032(3) 0.023(3) 0.018(2) -0.006(2) -0.004(2) -0.001(2)
C28 0.027(3) 0.031(3) 0.029(3) -0.015(2) -0.010(2) 0.009(2)
C29 0.037(3) 0.046(4) 0.048(3) -0.022(3) -0.014(3) 0.008(3)
C30 0.029(4) 0.114(6) 0.059(4) -0.049(4) 0.000(3) -0.006(3)
C31 0.020(3) 0.026(3) 0.069(4) -0.027(3) -0.007(3) 0.007(2)

loop_
_atom_type_symbol
_atom_type_description
_atom_type_scat_dispersion_real
_atom_type_scat_dispersion_imag
_atom_type_scat_source
C C 0.0033 0.0016 'International Tables Vol C Tables 4.2.6.8 and 6.1.1.4'
H H 0.0000 0.0000 'International Tables Vol C Tables 4.2.6.8 and 6.1.1.4'
N N 0.0061 0.0033 'International Tables Vol C Tables 4.2.6.8 and 6.1.1.4'
F F 0.0171 0.0103 'International Tables Vol C Tables 4.2.6.8 and 6.1.1.4'
Pt Pt -1.7033 8.3905 'International Tables Vol C Tables 4.2.6.8 and 6.1.1.4'

loop_
_geom_angle_atom_site_label_1
_geom_angle_atom_site_label_2
_geom_angle_atom_site_label_3
_geom_angle
_geom_angle_site_symmetry_3
C20 Pt C1 89.53(16) .
C20 Pt C17 177.26(18) .
C1 Pt C17 91.91(16) .
C20 Pt N1 97.11(15) .
C1 Pt N1 173.36(15) .
C17 Pt N1 81.45(15) .
C7 N1 C19 118.7(3) .
C7 N1 Pt 128.5(3) .
C19 N1 Pt 112.8(3) .
C20 N2 C21 174.8(4) .
C6 C1 C2 113.7(4) .
C6 C1 Pt 123.7(3) .
C2 C1 Pt 122.6(3) .
F1 C2 C1 120.3(4) .
F1 C2 C3 116.0(4) .
C1 C2 C3 123.7(4) .
F2 C3 C4 120.0(4) .
F2 C3 C2 120.4(4) .
C4 C3 C2 119.7(4) .
F3 C4 C3 120.2(4) .
F3 C4 C5 120.8(4) .
C3 C4 C5 119.0(4) .
F4 C5 C6 121.8(4) .
F4 C5 C4 119.1(4) .
C6 C5 C4 119.1(4) .
F5 C6 C5 115.3(4) .
F5 C6 C1 119.9(4) .
C5 C6 C1 124.8(4) .
N1 C7 C8 122.4(4) .
C9 C8 C7 119.3(4) .
C8 C9 C10 120.5(4) .
C9 C10 C19 117.1(4) .
C9 C10 C11 124.8(4) .
C19 C10 C11 118.0(4) .
C12 C11 C10 120.4(4) .
C11 C12 C13 122.5(4) .
C18 C13 C14 118.3(4) .
C18 C13 C12 118.1(4) .
C14 C13 C12 123.6(4) .
C15 C14 C13 119.3(4) .
C14 C15 C16 121.9(4) .
C17 C16 C15 121.2(4) .
C16 C17 C18 116.1(4) .
C16 C17 Pt 131.9(3) .
C18 C17 Pt 111.9(3) .
C13 C18 C19 119.3(4) .
C13 C18 C17 123.1(4) .
C19 C18 C17 117.6(4) .
N1 C19 C10 122.0(4) .
N1 C19 C18 116.3(3) .
C10 C19 C18 121.7(4) .
N2 C20 Pt 176.1(4) .
C26 C21 N2 118.8(4) .
C26 C21 C22 123.8(4) .
N2 C21 C22 117.4(4) .
C23 C22 C21 116.2(4) .
C23 C22 C27 122.6(4) .
C21 C22 C27 121.2(4) .
C24 C23 C22 121.7(4) .
C25 C24 C23 120.1(4) .
C24 C25 C26 121.6(4) .
C21 C26 C25 116.7(4) .
C21 C26 C28 121.5(4) .
C25 C26 C28 121.8(4) .
C30 C29 C29 119.4(6) 2_677
C29 C30 C31 116.3(5) .

loop_
_geom_bond_atom_site_label_1
_geom_bond_atom_site_label_2
_geom_bond_distance
_geom_bond_site_symmetry_2
Pt C20 1.962(5) .
Pt C1 2.015(4) .
Pt C17 2.023(4) .
Pt N1 2.086(3) .
F1 C2 1.356(5) .
F2 C3 1.359(5) .
F3 C4 1.342(5) .
F4 C5 1.341(5) .
F5 C6 1.365(4) .
N1 C7 1.331(5) .
N1 C19 1.369(5) .
N2 C20 1.163(5) .
N2 C21 1.400(5) .
C1 C6 1.378(6) .
C1 C2 1.384(5) .
C2 C3 1.384(6) .
C3 C4 1.370(6) .
C4 C5 1.374(6) .
C5 C6 1.374(6) .
C7 C8 1.390(5) .
C8 C9 1.366(6) .
C9 C10 1.397(6) .
C10 C19 1.409(5) .
C10 C11 1.428(6) .
C11 C12 1.345(6) .
C12 C13 1.437(6) .
C13 C18 1.405(6) .
C13 C14 1.406(6) .
C14 C15 1.370(6) .
C15 C16 1.411(6) .
C16 C17 1.384(6) .
C17 C18 1.428(5) .
C18 C19 1.413(6) .
C21 C26 1.386(6) .
C21 C22 1.409(5) .
C22 C23 1.383(6) .
C22 C27 1.504(6) .
C23 C24 1.380(6) .
C24 C25 1.371(6) .
C25 C26 1.390(6) .
C26 C28 1.500(5) .
C29 C30 1.472(7) .
C29 C29 1.498(9) 2_677
C30 C31 1.537(7) .
